data_4343536
loop_
_publ_author_name
'Pedrick, Elizabeth A.'
'Wu, Guang'
'Hayton, Trevor W.'

_publ_section_title
;
 Oxo Ligand Substitution in a Cationic Uranyl Complex: Synergistic
 Interaction of an Electrophile and a Reductant.
;
_journal_issue 14
_journal_name_full 'Inorganic chemistry'
_journal_page_first 7038
_journal_page_last 7044
_journal_paper_doi 10.1021/acs.inorgchem.5b01077
_journal_volume 54
_journal_year 2015
_chemical_formula_sum 'C78 H65 Cl6 F9 O15 P4 S3 Si U'
_chemical_formula_weight 2112.18
_chemical_name_systematic
; 
 ? 
;
_space_group_IT_number 14
_symmetry_cell_setting monoclinic
_symmetry_space_group_name_Hall '-P 2yn'
_symmetry_space_group_name_H-M 'P 1 21/n 1'
_atom_sites_solution_hydrogens geom
_atom_sites_solution_primary direct
_atom_sites_solution_secondary difmap
_audit_creation_method SHELXL-97
_cell_angle_alpha 90.00
_cell_angle_beta 94.423(4)
_cell_angle_gamma 90.00
_cell_formula_units_Z 4
_cell_length_a 17.810(3)
_cell_length_b 18.573(3)
_cell_length_c 25.953(4)
_cell_measurement_temperature 100(2)
_cell_volume 8559(2)
_computing_structure_refinement 'SHELXL-97 (Sheldrick, 2008)'
_computing_structure_solution 'SHELXS-97 (Sheldrick, 2008)'
_diffrn_ambient_temperature 100(2)
_diffrn_measured_fraction_theta_full 0.984
_diffrn_measured_fraction_theta_max 0.984
_diffrn_measurement_device_type 'Bruker KAPPA APEX II'
_diffrn_radiation_monochromator graphite
_diffrn_radiation_source 'fine-focus sealed tube'
_diffrn_radiation_type MoK\a
_diffrn_radiation_wavelength 0.71073
_diffrn_reflns_av_R_equivalents 0.1066
_diffrn_reflns_av_sigmaI/netI 0.0977
_diffrn_reflns_limit_h_max 21
_diffrn_reflns_limit_h_min -22
_diffrn_reflns_limit_k_max 22
_diffrn_reflns_limit_k_min -22
_diffrn_reflns_limit_l_max 29
_diffrn_reflns_limit_l_min -32
_diffrn_reflns_number 90417
_diffrn_reflns_theta_full 26.37
_diffrn_reflns_theta_max 26.37
_diffrn_reflns_theta_min 1.34
_exptl_absorpt_coefficient_mu 2.327
_exptl_absorpt_correction_T_max 0.6555
_exptl_absorpt_correction_T_min 0.4589
_exptl_absorpt_correction_type multi-scan
_exptl_absorpt_process_details SADSBS
_exptl_crystal_colour green
_exptl_crystal_density_diffrn 1.639
_exptl_crystal_density_method 'not measured'
_exptl_crystal_description block
_exptl_crystal_F_000 4200
_exptl_crystal_size_max 0.4
_exptl_crystal_size_mid 0.2
_exptl_crystal_size_min 0.2
_refine_diff_density_max 3.364
_refine_diff_density_min -2.335
_refine_diff_density_rms 0.198
_refine_ls_extinction_method none
_refine_ls_goodness_of_fit_ref 1.037
_refine_ls_hydrogen_treatment mixed
_refine_ls_matrix_type full
_refine_ls_number_parameters 1016
_refine_ls_number_reflns 17225
_refine_ls_number_restraints 9
_refine_ls_restrained_S_all 1.048
_refine_ls_R_factor_all 0.1273
_refine_ls_R_factor_gt 0.0729
_refine_ls_shift/su_max 0.002
_refine_ls_shift/su_mean 0.000
_refine_ls_structure_factor_coef Fsqd
_refine_ls_weighting_details 'calc w=1/[\s^2^(Fo^2^)+(0.0931P)^2^+107.1642P] where P=(Fo^2^+2Fc^2^)/3'
_refine_ls_weighting_scheme calc
_refine_ls_wR_factor_gt 0.1806
_refine_ls_wR_factor_ref 0.2139
_reflns_number_gt 11141
_reflns_number_total 17225
_reflns_threshold_expression >2sigma(I)
_cod_data_source_file ic5b01077_si_002.cif
_cod_data_source_block complex_2
_cod_depositor_comments 'Adding full bibliography for 4343535--4343537.cif.'
_cod_original_cell_volume 8559(3)
_cod_original_sg_symbol_H-M P21/n
_cod_database_code 4343536

loop_
_symmetry_equiv_pos_as_xyz
'x, y, z'
'-x+1/2, y+1/2, -z+1/2'
'-x, -y, -z'
'x-1/2, -y-1/2, z-1/2'

loop_
_atom_site_label
_atom_site_type_symbol
_atom_site_fract_x
_atom_site_fract_y
_atom_site_fract_z
_atom_site_U_iso_or_equiv
_atom_site_adp_type
_atom_site_occupancy
_atom_site_symmetry_multiplicity
_atom_site_calc_flag
_atom_site_refinement_flags
Cl3 Cl 0.4806(2) 0.6713(2) 0.7123(2) 0.0828(13) Uani 1 1 d .
Cl4 Cl 0.6081(3) 0.6836(6) 0.7834(2) 0.181(4) Uani 1 1 d .
C72 C 0.7575(9) 0.8139(9) 0.9061(7) 0.074(5) Uani 1 1 d .
H72A H 0.7922 0.7835 0.9284 0.089 Uiso 1 1 calc R
H72B H 0.7700 0.8649 0.9137 0.089 Uiso 1 1 calc R
U1 U 0.221888(19) 0.26585(2) 0.435089(13) 0.02002(12) Uani 1 1 d .
Si1 Si 0.10571(16) 0.11656(15) 0.47937(11) 0.0257(6) Uani 1 1 d .
P1 P 0.04935(14) 0.35966(13) 0.38241(10) 0.0220(5) Uani 1 1 d .
S2 S 0.32226(14) 0.43421(14) 0.39327(10) 0.0300(6) Uani 1 1 d .
S1 S 0.32342(18) 0.17541(19) 0.36294(14) 0.0485(8) Uani 1 1 d .
P2 P 0.09839(14) 0.24213(14) 0.31400(10) 0.0240(5) Uani 1 1 d .
P3 P 0.21958(14) 0.32877(13) 0.56868(9) 0.0205(5) Uani 1 1 d .
P4 P 0.34769(14) 0.22844(14) 0.54929(10) 0.0241(5) Uani 1 1 d .
O4 O 0.2807(4) 0.1462(5) 0.4028(3) 0.044(2) Uani 1 1 d .
O10 O 0.3051(4) 0.5043(4) 0.4117(3) 0.0379(18) Uani 1 1 d .
F5 F 0.4349(4) 0.4407(4) 0.4628(3) 0.0543(19) Uani 1 1 d .
F4 F 0.4626(4) 0.4653(4) 0.3855(3) 0.058(2) Uani 1 1 d .
O1 O 0.2020(4) 0.3302(3) 0.5112(2) 0.0226(14) Uani 1 1 d .
F6 F 0.4435(4) 0.3558(4) 0.4078(3) 0.0472(17) Uani 1 1 d .
O8 O 0.1648(4) 0.2361(4) 0.3530(2) 0.0243(10) Uani 1 1 d .
O3 O 0.3261(4) 0.2383(4) 0.4922(3) 0.0279(15) Uani 1 1 d .
O2 O 0.1611(4) 0.1847(4) 0.4676(3) 0.0285(16) Uani 1 1 d .
C20 C 0.3869(7) 0.1119(7) 0.6119(6) 0.056(4) Uani 1 1 d .
H20 H 0.3857 0.1445 0.6401 0.067 Uiso 1 1 calc R
C69 C 0.4111(9) 0.1547(9) 0.3820(5) 0.067(5) Uani 1 1 d .
C36 C 0.1151(6) 0.2686(6) 0.6306(5) 0.036(3) Uani 1 1 d .
H36 H 0.1433 0.2253 0.6304 0.043 Uiso 1 1 calc R
C4 C 0.1140(8) 0.0699(7) 0.6559(5) 0.048(3) Uani 1 1 d .
H4 H 0.1165 0.0608 0.6920 0.057 Uiso 1 1 calc R
C7 C 0.1375(6) 0.0330(5) 0.4469(4) 0.026(2) Uani 1 1 d .
C30 C 0.4749(7) 0.3032(7) 0.5340(5) 0.044(3) Uani 1 1 d .
H30 H 0.4665 0.2880 0.4991 0.053 Uiso 1 1 calc R
C6 C 0.0437(7) 0.1027(6) 0.5778(4) 0.036(3) Uani 1 1 d .
H6 H -0.0031 0.1153 0.5599 0.043 Uiso 1 1 calc R
C25 C 0.4254(6) 0.2837(6) 0.5697(4) 0.029(2) Uani 1 1 d .
C34 C 0.0088(6) 0.3354(7) 0.6565(5) 0.040(3) Uani 1 1 d .
H34 H -0.0366 0.3365 0.6735 0.048 Uiso 1 1 calc R
C45 C -0.0725(7) 0.4231(6) 0.4994(4) 0.037(3) Uani 1 1 d .
H45 H -0.0634 0.4323 0.5354 0.044 Uiso 1 1 calc R
C17 C -0.1050(6) 0.1251(6) 0.3988(4) 0.033(2) Uani 1 1 d .
H17 H -0.1322 0.0978 0.3726 0.040 Uiso 1 1 calc R
C63 C 0.0690(6) 0.1567(5) 0.2874(4) 0.031(2) Uani 1 1 d .
C15 C -0.0969(6) 0.2273(6) 0.4553(4) 0.034(2) Uani 1 1 d .
H15 H -0.1185 0.2695 0.4686 0.041 Uiso 1 1 calc R
C2 C 0.1760(7) 0.0794(5) 0.5777(4) 0.034(3) Uani 1 1 d .
H2 H 0.2208 0.0752 0.5602 0.041 Uiso 1 1 calc R
C66 C 0.0276(10) 0.0266(7) 0.2431(5) 0.059(4) Uani 1 1 d .
H66 H 0.0132 -0.0181 0.2275 0.071 Uiso 1 1 calc R
C28 C 0.5504(7) 0.3670(7) 0.6000(6) 0.050(3) Uani 1 1 d .
H28 H 0.5927 0.3963 0.6102 0.061 Uiso 1 1 calc R
C10 C 0.1807(7) -0.0910(6) 0.3968(4) 0.037(3) Uani 1 1 d .
H10 H 0.1946 -0.1334 0.3794 0.044 Uiso 1 1 calc R
C65 C 0.1022(10) 0.0493(7) 0.2437(5) 0.057(4) Uani 1 1 d .
H65 H 0.1385 0.0196 0.2292 0.068 Uiso 1 1 calc R
C47 C -0.1574(6) 0.4205(6) 0.4230(4) 0.035(3) Uani 1 1 d .
H47 H -0.2063 0.4279 0.4065 0.042 Uiso 1 1 calc R
C56 C 0.1857(6) 0.3392(6) 0.2647(4) 0.032(2) Uani 1 1 d .
H56 H 0.2207 0.3355 0.2941 0.038 Uiso 1 1 calc R
C9 C 0.1692(6) -0.0936(6) 0.4484(5) 0.037(3) Uani 1 1 d .
H9 H 0.1770 -0.1373 0.4672 0.044 Uiso 1 1 calc R
C8 C 0.1462(6) -0.0320(6) 0.4730(4) 0.033(2) Uani 1 1 d .
H8 H 0.1361 -0.0344 0.5083 0.040 Uiso 1 1 calc R
C59 C 0.1999(7) 0.3850(6) 0.2252(5) 0.040(3) Uani 1 1 d .
H59 H 0.2443 0.4135 0.2276 0.048 Uiso 1 1 calc R
C19 C 0.3712(7) 0.1364(6) 0.5625(5) 0.040(3) Uani 1 1 d .
C54 C 0.0274(6) 0.4447(5) 0.2931(4) 0.027(2) Uani 1 1 d .
H54 H -0.0142 0.4146 0.2828 0.033 Uiso 1 1 calc R
C32 C 0.0964(6) 0.3927(6) 0.6051(5) 0.036(3) Uani 1 1 d .
H32 H 0.1122 0.4343 0.5876 0.043 Uiso 1 1 calc R
C51 C 0.1491(6) 0.5318(6) 0.3228(4) 0.034(3) Uani 1 1 d .
H51 H 0.1908 0.5620 0.3328 0.040 Uiso 1 1 calc R
C53 C 0.0453(6) 0.5007(6) 0.2620(4) 0.035(3) Uani 1 1 d .
H53 H 0.0158 0.5098 0.2305 0.042 Uiso 1 1 calc R
C67 C -0.0248(8) 0.0675(7) 0.2645(4) 0.045(3) Uani 1 1 d .
H67 H -0.0754 0.0510 0.2642 0.054 Uiso 1 1 calc R
C33 C 0.0312(6) 0.3948(7) 0.6321(5) 0.039(3) Uani 1 1 d .
H33 H 0.0028 0.4380 0.6331 0.047 Uiso 1 1 calc R
C42 C 0.2859(6) 0.4248(6) 0.6403(4) 0.036(3) Uani 1 1 d .
H42 H 0.2629 0.3976 0.6658 0.043 Uiso 1 1 calc R
C41 C 0.3295(6) 0.4840(6) 0.6541(5) 0.041(3) Uani 1 1 d .
H41 H 0.3367 0.4980 0.6894 0.050 Uiso 1 1 calc R
C5 C 0.0455(8) 0.0876(6) 0.6304(4) 0.042(3) Uani 1 1 d .
H5 H 0.0010 0.0894 0.6482 0.051 Uiso 1 1 calc R
C44 C -0.0139(6) 0.4005(5) 0.4709(4) 0.031(2) Uani 1 1 d .
H44 H 0.0352 0.3942 0.4872 0.038 Uiso 1 1 calc R
C70 C 0.4210(6) 0.4237(7) 0.4128(5) 0.039(3) Uani 1 1 d .
C57 C 0.0195(5) 0.2809(5) 0.3451(4) 0.0209(14) Uani 1 1 d .
H57A H -0.0208 0.2946 0.3185 0.025 Uiso 1 1 calc R
H57B H -0.0013 0.2447 0.3681 0.025 Uiso 1 1 calc R
C3 C 0.1769(8) 0.0654(6) 0.6309(5) 0.046(3) Uani 1 1 d .
H3 H 0.2229 0.0524 0.6495 0.055 Uiso 1 1 calc R
C61 C 0.0862(7) 0.3479(7) 0.1774(4) 0.041(3) Uani 1 1 d .
H61 H 0.0533 0.3497 0.1468 0.049 Uiso 1 1 calc R
C40 C 0.3624(6) 0.5223(6) 0.6174(6) 0.047(3) Uani 1 1 d .
H40 H 0.3932 0.5625 0.6275 0.057 Uiso 1 1 calc R
C39 C 0.3524(6) 0.5046(6) 0.5665(5) 0.045(3) Uani 1 1 d .
H39 H 0.3753 0.5328 0.5414 0.054 Uiso 1 1 calc R
C48 C -0.0992(6) 0.3980(6) 0.3948(4) 0.030(2) Uani 1 1 d .
H48 H -0.1085 0.3898 0.3588 0.036 Uiso 1 1 calc R
C64 C 0.1237(7) 0.1148(6) 0.2653(4) 0.038(3) Uani 1 1 d .
H64 H 0.1742 0.1311 0.2652 0.045 Uiso 1 1 calc R
C68 C -0.0055(7) 0.1328(7) 0.2867(4) 0.041(3) Uani 1 1 d .
H68 H -0.0424 0.1615 0.3015 0.049 Uiso 1 1 calc R
C43 C -0.0280(5) 0.3870(5) 0.4180(4) 0.023(2) Uani 1 1 d .
C49 C 0.0690(5) 0.4314(5) 0.3395(4) 0.022(2) Uani 1 1 d .
C11 C 0.1718(7) -0.0257(6) 0.3696(4) 0.040(3) Uani 1 1 d .
H11 H 0.1813 -0.0232 0.3341 0.048 Uiso 1 1 calc R
F3 F 0.4249(6) 0.0761(7) 0.3827(5) 0.109(4) Uani 1 1 d .
C12 C 0.1495(6) 0.0339(6) 0.3947(4) 0.031(2) Uani 1 1 d .
H12 H 0.1419 0.0775 0.3760 0.037 Uiso 1 1 calc R
F2 F 0.4640(6) 0.1720(7) 0.3483(5) 0.121(4) Uani 1 1 d .
C27 C 0.5017(7) 0.3459(7) 0.6358(5) 0.047(3) Uani 1 1 d .
H27 H 0.5114 0.3598 0.6709 0.056 Uiso 1 1 calc R
C14 C -0.0247(6) 0.2057(6) 0.4728(4) 0.033(2) Uani 1 1 d .
H14 H 0.0031 0.2343 0.4980 0.039 Uiso 1 1 calc R
C50 C 0.1313(6) 0.4756(5) 0.3549(4) 0.029(2) Uani 1 1 d .
H50 H 0.1603 0.4671 0.3866 0.035 Uiso 1 1 calc R
C52 C 0.1078(6) 0.5446(6) 0.2770(5) 0.036(3) Uani 1 1 d .
H52 H 0.1212 0.5830 0.2553 0.044 Uiso 1 1 calc R
O7 O 0.3242(5) 0.2526(5) 0.3687(4) 0.057(3) Uani 1 1 d .
C1 C 0.1072(6) 0.1000(5) 0.5506(4) 0.029(2) Uani 1 1 d .
C16 C -0.1368(7) 0.1860(6) 0.4178(4) 0.037(3) Uani 1 1 d .
H16 H -0.1862 0.1999 0.4053 0.044 Uiso 1 1 calc R
C55 C 0.1208(6) 0.2986(6) 0.2618(4) 0.027(2) Uani 1 1 d .
C26 C 0.4388(7) 0.3046(6) 0.6213(5) 0.039(3) Uani 1 1 d .
H26 H 0.4051 0.2907 0.6462 0.047 Uiso 1 1 calc R
C18 C -0.0344(6) 0.1033(6) 0.4172(4) 0.031(2) Uani 1 1 d .
H18 H -0.0140 0.0602 0.4042 0.037 Uiso 1 1 calc R
C35 C 0.0508(7) 0.2728(7) 0.6571(5) 0.047(3) Uani 1 1 d .
H35 H 0.0354 0.2322 0.6758 0.056 Uiso 1 1 calc R
C62 C 0.0700(6) 0.3031(6) 0.2171(4) 0.034(2) Uani 1 1 d .
H62 H 0.0252 0.2752 0.2146 0.040 Uiso 1 1 calc R
C13 C 0.0084(6) 0.1433(6) 0.4547(4) 0.033(2) Uani 1 1 d .
C29 C 0.5376(7) 0.3455(8) 0.5494(5) 0.052(3) Uani 1 1 d .
H29 H 0.5715 0.3594 0.5248 0.063 Uiso 1 1 calc R
C31 C 0.1376(5) 0.3294(5) 0.6043(4) 0.023(2) Uani 1 1 d .
C60 C 0.1495(7) 0.3901(7) 0.1814(5) 0.045(3) Uani 1 1 d .
H60 H 0.1590 0.4227 0.1545 0.054 Uiso 1 1 calc R
C37 C 0.2759(5) 0.4054(5) 0.5878(4) 0.025(2) Uani 1 1 d .
C38 C 0.3086(6) 0.4452(6) 0.5512(5) 0.034(3) Uani 1 1 d .
H38 H 0.3015 0.4324 0.5157 0.040 Uiso 1 1 calc R
C46 C -0.1444(6) 0.4324(6) 0.4753(4) 0.034(2) Uani 1 1 d .
H46 H -0.1845 0.4470 0.4950 0.041 Uiso 1 1 calc R
O5 O 0.2860(4) 0.3764(4) 0.4209(3) 0.0337(17) Uani 1 1 d .
O9 O 0.3182(4) 0.4227(4) 0.3385(3) 0.0403(19) Uani 1 1 d .
F1 F 0.4446(4) 0.1732(5) 0.4265(4) 0.075(3) Uani 1 1 d .
O6 O 0.1174(4) 0.3415(4) 0.4183(2) 0.0243(10) Uani 1 1 d .
C58 C 0.2693(5) 0.2472(5) 0.5868(4) 0.0209(14) Uani 1 1 d .
H58A H 0.2879 0.2505 0.6236 0.025 Uiso 1 1 calc R
H58B H 0.2336 0.2063 0.5831 0.025 Uiso 1 1 calc R
O11 O 0.3100(6) 0.1470(6) 0.3127(4) 0.065(3) Uani 1 1 d .
S3 S 0.32400(16) 0.23225(19) 0.75424(11) 0.0415(7) Uani 1 1 d .
F9 F 0.1814(4) 0.2167(5) 0.7670(4) 0.080(3) Uani 1 1 d .
O13 O 0.3858(5) 0.1849(5) 0.7595(4) 0.065(3) Uani 1 1 d .
O14 O 0.2981(8) 0.2553(10) 0.7044(4) 0.124(6) Uani 1 1 d .
O12 O 0.3282(7) 0.2892(6) 0.7930(6) 0.096(4) Uani 1 1 d .
F8 F 0.2341(6) 0.1241(6) 0.7453(6) 0.133(6) Uani 1 1 d .
F7 F 0.2558(7) 0.1557(9) 0.8190(5) 0.150(6) Uani 1 1 d .
C71 C 0.2437(8) 0.1811(7) 0.7720(5) 0.047(3) Uani 1 1 d .
Cl1 Cl 0.3201(3) 0.9800(2) 0.74953(17) 0.0739(11) Uani 1 1 d .
Cl6 Cl 0.7703(3) 0.7950(3) 0.8388(2) 0.1041(17) Uani 1 1 d .
C21 C 0.4047(9) 0.0397(9) 0.6216(8) 0.083(6) Uani 1 1 d .
H21 H 0.4200 0.0230 0.6554 0.099 Uiso 1 1 calc R
C23 C 0.3752(13) 0.0141(9) 0.5297(10) 0.112(8) Uani 1 1 d .
H23 H 0.3666 -0.0203 0.5028 0.134 Uiso 1 1 calc R
C22 C 0.3987(13) -0.0073(10) 0.5786(10) 0.116(9) Uani 1 1 d .
H22 H 0.4118 -0.0565 0.5840 0.139 Uiso 1 1 calc R
C24 C 0.3640(10) 0.0867(7) 0.5199(7) 0.070(5) Uani 1 1 d .
H24 H 0.3518 0.1033 0.4857 0.084 Uiso 1 1 calc R
Cl5 Cl 0.6689(3) 0.7977(3) 0.91947(19) 0.0881(14) Uani 1 1 d .
Cl2 Cl 0.3980(3) 0.8673(2) 0.6999(2) 0.0926(15) Uani 1 1 d .
C74 C 0.3308(9) 0.8864(8) 0.7419(7) 0.066(4) Uani 1 1 d .
H74A H 0.3454 0.8644 0.7759 0.079 Uiso 1 1 calc R
H74B H 0.2820 0.8653 0.7287 0.079 Uiso 1 1 calc R
O100 O 0.1392(13) 0.3123(9) 0.9729(7) 0.244(12) Uiso 1 1 d D
C103 C 0.1853(13) 0.1972(10) 0.9462(9) 0.116(5) Uiso 1 1 d D
C104 C 0.1396(14) 0.2610(12) 0.9372(7) 0.177(13) Uiso 1 1 d D
C105 C 0.1258(8) 0.3191(7) 1.0211(6) 0.066(4) Uiso 1 1 d D
C106 C 0.0805(11) 0.3809(10) 1.0376(8) 0.116(5) Uiso 1 1 d D
C73 C 0.5796(12) 0.6835(15) 0.7270(8) 0.127(10) Uani 1 1 d .
H73A H 0.6062 0.6448 0.7095 0.152 Uiso 1 1 calc R
H73B H 0.5942 0.7297 0.7117 0.152 Uiso 1 1 calc R

loop_
_atom_site_aniso_label
_atom_site_aniso_U_11
_atom_site_aniso_U_22
_atom_site_aniso_U_33
_atom_site_aniso_U_23
_atom_site_aniso_U_13
_atom_site_aniso_U_12
Cl3 0.057(2) 0.082(3) 0.111(4) -0.026(3) 0.010(2) 0.010(2)
Cl4 0.069(3) 0.414(14) 0.059(3) -0.031(5) 0.002(3) 0.092(6)
C72 0.065(10) 0.052(9) 0.102(14) -0.013(9) -0.016(9) 0.000(8)
U1 0.01991(18) 0.02129(19) 0.01825(19) -0.00033(16) -0.00239(12) -0.00094(15)
Si1 0.0315(15) 0.0225(14) 0.0229(14) 0.0023(11) -0.0002(12) -0.0047(11)
P1 0.0218(13) 0.0207(13) 0.0224(13) 0.0015(10) -0.0046(10) -0.0008(10)
S2 0.0257(13) 0.0321(15) 0.0318(15) 0.0053(11) -0.0009(11) -0.0075(11)
S1 0.0384(17) 0.051(2) 0.056(2) -0.0074(16) 0.0046(15) 0.0026(14)
P2 0.0259(13) 0.0272(14) 0.0179(12) -0.0023(10) -0.0038(10) 0.0028(10)
P3 0.0224(12) 0.0180(12) 0.0201(13) -0.0010(10) -0.0051(10) -0.0007(10)
P4 0.0224(12) 0.0214(13) 0.0274(13) 0.0013(11) -0.0052(10) 0.0023(10)
O4 0.029(4) 0.054(5) 0.049(5) -0.001(4) -0.001(4) 0.010(4)
O10 0.029(4) 0.028(4) 0.056(5) 0.000(4) -0.002(4) -0.002(3)
F5 0.044(4) 0.066(5) 0.050(5) -0.011(4) -0.014(3) 0.001(4)
F4 0.034(4) 0.058(5) 0.085(6) 0.011(4) 0.016(4) -0.009(3)
O1 0.027(4) 0.018(3) 0.021(3) -0.001(3) -0.006(3) 0.004(3)
F6 0.029(4) 0.048(4) 0.063(5) -0.002(4) -0.001(3) 0.007(3)
O8 0.026(3) 0.030(3) 0.016(2) -0.003(2) -0.0062(19) 0.006(2)
O3 0.016(3) 0.042(4) 0.024(4) -0.002(3) -0.008(3) 0.008(3)
O2 0.028(4) 0.031(4) 0.026(4) 0.007(3) -0.005(3) -0.016(3)
C20 0.044(8) 0.038(7) 0.079(10) 0.020(7) -0.025(7) -0.006(6)
C69 0.082(11) 0.089(12) 0.030(7) -0.016(7) 0.014(7) -0.044(9)
C36 0.039(6) 0.024(5) 0.048(7) 0.001(5) 0.014(5) -0.002(5)
C4 0.071(10) 0.043(7) 0.028(6) 0.005(5) -0.006(6) -0.023(7)
C7 0.028(5) 0.018(5) 0.033(6) 0.002(4) 0.002(4) -0.003(4)
C30 0.037(7) 0.059(8) 0.035(7) 0.001(6) -0.008(5) -0.014(6)
C6 0.058(8) 0.021(5) 0.029(6) -0.002(4) 0.000(5) -0.012(5)
C25 0.023(5) 0.033(6) 0.031(6) 0.004(4) -0.002(4) 0.002(4)
C34 0.028(6) 0.047(7) 0.047(7) -0.005(6) 0.016(5) -0.003(5)
C45 0.044(7) 0.038(7) 0.028(6) -0.005(5) 0.001(5) -0.004(5)
C17 0.028(6) 0.034(6) 0.036(6) 0.000(5) -0.005(5) -0.003(5)
C63 0.045(7) 0.024(5) 0.021(5) 0.000(4) -0.011(5) 0.005(5)
C15 0.039(6) 0.031(6) 0.032(6) 0.001(5) 0.008(5) 0.004(5)
C2 0.050(7) 0.020(5) 0.032(6) -0.002(4) -0.001(5) 0.001(5)
C66 0.110(13) 0.035(7) 0.030(7) 0.000(6) -0.013(8) -0.010(8)
C28 0.034(7) 0.041(7) 0.073(10) -0.004(7) -0.015(6) -0.007(6)
C10 0.046(7) 0.031(6) 0.034(6) -0.006(5) 0.009(5) 0.003(5)
C65 0.101(12) 0.043(8) 0.024(6) -0.011(6) -0.009(7) 0.031(8)
C47 0.026(6) 0.035(6) 0.043(7) 0.011(5) 0.003(5) -0.003(5)
C56 0.030(6) 0.043(7) 0.022(5) 0.003(5) -0.001(4) 0.004(5)
C9 0.041(7) 0.028(6) 0.042(7) 0.006(5) 0.006(5) 0.009(5)
C8 0.044(7) 0.032(6) 0.025(6) 0.005(5) 0.002(5) -0.004(5)
C59 0.036(6) 0.040(7) 0.044(7) -0.006(5) 0.010(5) -0.006(5)
C19 0.038(7) 0.028(6) 0.055(8) 0.012(6) 0.002(6) 0.004(5)
C54 0.027(5) 0.022(5) 0.032(6) 0.010(4) -0.003(4) -0.002(4)
C32 0.033(6) 0.028(6) 0.046(7) 0.006(5) 0.004(5) 0.006(5)
C51 0.028(6) 0.030(6) 0.045(7) 0.001(5) 0.009(5) -0.001(4)
C53 0.035(6) 0.043(7) 0.026(6) 0.007(5) -0.006(5) 0.005(5)
C67 0.063(8) 0.050(8) 0.021(6) -0.011(5) -0.006(6) -0.020(6)
C33 0.036(6) 0.039(7) 0.042(7) 0.004(5) 0.003(5) 0.011(5)
C42 0.036(6) 0.037(6) 0.032(6) -0.004(5) -0.014(5) 0.007(5)
C41 0.037(7) 0.032(6) 0.052(8) -0.020(6) -0.018(6) 0.004(5)
C5 0.067(9) 0.033(7) 0.028(6) 0.000(5) 0.010(6) -0.017(6)
C44 0.030(6) 0.020(5) 0.044(7) -0.002(5) -0.005(5) -0.005(4)
C70 0.026(6) 0.052(8) 0.037(7) -0.007(6) -0.006(5) 0.001(5)
C57 0.022(3) 0.020(4) 0.020(3) 0.003(3) -0.008(3) -0.001(3)
C3 0.074(9) 0.026(6) 0.035(7) 0.003(5) -0.012(6) -0.013(6)
C61 0.047(7) 0.046(7) 0.029(6) 0.015(5) 0.005(5) 0.001(6)
C40 0.026(6) 0.033(7) 0.082(10) -0.030(7) 0.001(6) -0.006(5)
C39 0.033(6) 0.036(7) 0.068(9) -0.006(6) 0.018(6) -0.012(5)
C48 0.026(5) 0.037(6) 0.027(6) 0.000(5) -0.001(4) 0.001(4)
C64 0.045(7) 0.042(7) 0.024(6) -0.005(5) -0.012(5) 0.011(5)
C68 0.058(8) 0.046(7) 0.018(6) 0.000(5) -0.002(5) -0.008(6)
C43 0.021(5) 0.018(5) 0.029(6) 0.005(4) 0.002(4) -0.003(4)
C49 0.023(5) 0.020(5) 0.022(5) 0.001(4) 0.001(4) 0.003(4)
C11 0.049(7) 0.045(7) 0.025(6) 0.000(5) 0.007(5) 0.003(6)
F3 0.081(7) 0.110(9) 0.131(10) -0.026(8) -0.028(7) 0.037(6)
C12 0.036(6) 0.034(6) 0.023(6) 0.004(5) -0.002(4) 0.002(5)
F2 0.074(7) 0.145(11) 0.150(11) -0.008(9) 0.049(8) 0.018(7)
C27 0.039(7) 0.054(8) 0.045(8) -0.016(6) -0.019(6) 0.004(6)
C14 0.046(7) 0.024(5) 0.029(6) 0.000(5) 0.000(5) -0.004(5)
C50 0.022(5) 0.024(5) 0.041(6) -0.001(5) 0.003(4) 0.003(4)
C52 0.036(6) 0.027(6) 0.048(7) 0.003(5) 0.012(5) 0.001(5)
O7 0.039(5) 0.058(6) 0.075(7) -0.030(5) 0.006(5) 0.000(4)
C1 0.041(6) 0.013(5) 0.031(6) 0.003(4) -0.003(5) -0.006(4)
C16 0.039(6) 0.036(7) 0.034(6) 0.009(5) 0.002(5) 0.003(5)
C55 0.029(5) 0.030(6) 0.022(5) -0.005(4) -0.002(4) 0.004(4)
C26 0.041(7) 0.039(7) 0.035(7) 0.000(5) -0.011(5) -0.001(5)
C18 0.044(6) 0.024(6) 0.024(6) 0.000(4) 0.003(5) 0.001(5)
C35 0.053(8) 0.037(7) 0.053(8) 0.001(6) 0.022(6) -0.003(6)
C62 0.027(6) 0.042(7) 0.031(6) 0.005(5) -0.003(4) -0.003(5)
C13 0.028(6) 0.045(7) 0.025(6) 0.003(5) -0.001(4) -0.009(5)
C29 0.042(7) 0.064(9) 0.050(8) 0.006(7) -0.001(6) -0.014(6)
C31 0.023(5) 0.028(5) 0.017(5) -0.004(4) -0.003(4) 0.000(4)
C60 0.047(7) 0.056(8) 0.035(7) 0.018(6) 0.014(6) 0.003(6)
C37 0.019(5) 0.020(5) 0.034(6) -0.005(4) -0.004(4) 0.003(4)
C38 0.021(5) 0.030(6) 0.050(7) -0.007(5) 0.003(5) -0.002(4)
C46 0.032(6) 0.036(6) 0.033(6) 0.000(5) 0.003(5) 0.006(5)
O5 0.031(4) 0.029(4) 0.041(5) 0.001(3) -0.004(3) -0.006(3)
O9 0.035(4) 0.045(5) 0.040(5) 0.008(4) -0.003(4) -0.009(4)
F1 0.038(4) 0.091(7) 0.094(7) -0.028(5) -0.016(4) 0.012(4)
O6 0.026(3) 0.030(3) 0.016(2) -0.003(2) -0.0062(19) 0.006(2)
C58 0.022(3) 0.020(4) 0.020(3) 0.003(3) -0.008(3) -0.001(3)
O11 0.064(6) 0.080(7) 0.051(6) -0.031(5) 0.008(5) 0.012(5)
S3 0.0343(15) 0.0570(19) 0.0320(15) 0.0086(14) -0.0047(12) 0.0019(14)
F9 0.033(4) 0.062(6) 0.145(9) 0.014(5) 0.007(5) 0.004(4)
O13 0.037(5) 0.057(6) 0.098(8) -0.017(6) -0.017(5) 0.009(4)
O14 0.089(9) 0.237(19) 0.040(7) 0.042(9) -0.027(6) -0.007(10)
O12 0.071(8) 0.069(8) 0.148(12) -0.050(8) 0.014(8) -0.015(6)
F8 0.064(7) 0.069(7) 0.260(17) -0.062(9) -0.030(8) -0.008(5)
F7 0.082(8) 0.223(16) 0.142(11) 0.113(12) -0.015(7) -0.055(9)
C71 0.051(8) 0.039(7) 0.048(8) 0.006(6) -0.006(6) 0.004(6)
Cl1 0.095(3) 0.049(2) 0.077(3) 0.0085(19) 0.004(2) 0.010(2)
Cl6 0.108(4) 0.092(4) 0.118(4) -0.025(3) 0.045(3) 0.006(3)
C21 0.062(10) 0.060(10) 0.119(15) 0.044(11) -0.045(10) -0.009(8)
C23 0.15(2) 0.033(9) 0.15(2) -0.021(11) -0.034(16) 0.030(11)
C22 0.135(19) 0.043(10) 0.16(2) -0.016(12) -0.071(16) 0.039(11)
C24 0.096(12) 0.029(7) 0.082(11) -0.008(7) -0.009(9) 0.023(7)
Cl5 0.104(4) 0.077(3) 0.087(3) 0.000(2) 0.025(3) -0.005(3)
Cl2 0.121(4) 0.050(2) 0.112(4) 0.000(2) 0.044(3) -0.006(2)
C74 0.070(10) 0.043(8) 0.085(12) 0.005(8) 0.008(9) -0.002(7)
C73 0.086(15) 0.20(3) 0.102(17) -0.057(17) 0.044(13) -0.047(16)

loop_
_atom_type_symbol
_atom_type_description
_atom_type_scat_dispersion_real
_atom_type_scat_dispersion_imag
_atom_type_scat_source
C C 0.0033 0.0016 'International Tables Vol C Tables 4.2.6.8 and 6.1.1.4'
O O 0.0106 0.0060 'International Tables Vol C Tables 4.2.6.8 and 6.1.1.4'
F F 0.0171 0.0103 'International Tables Vol C Tables 4.2.6.8 and 6.1.1.4'
Si Si 0.0817 0.0704 'International Tables Vol C Tables 4.2.6.8 and 6.1.1.4'
P P 0.1023 0.0942 'International Tables Vol C Tables 4.2.6.8 and 6.1.1.4'
U U -9.6767 9.6646 'International Tables Vol C Tables 4.2.6.8 and 6.1.1.4'
S S 0.1246 0.1234 'International Tables Vol C Tables 4.2.6.8 and 6.1.1.4'
Cl Cl 0.1484 0.1585 'International Tables Vol C Tables 4.2.6.8 and 6.1.1.4'
H H 0.0000 0.0000 'International Tables Vol C Tables 4.2.6.8 and 6.1.1.4'

loop_
_geom_angle_atom_site_label_1
_geom_angle_atom_site_label_2
_geom_angle_atom_site_label_3
_geom_angle
Cl5 C72 Cl6 110.9(9)
O2 U1 O3 89.8(3)
O2 U1 O6 94.6(3)
O3 U1 O6 145.8(2)
O2 U1 O8 89.7(3)
O3 U1 O8 142.0(2)
O6 U1 O8 72.0(2)
O2 U1 O1 84.9(3)
O3 U1 O1 75.1(2)
O6 U1 O1 71.5(2)
O8 U1 O1 142.6(2)
O2 U1 O5 163.2(3)
O3 U1 O5 85.4(3)
O6 U1 O5 80.7(2)
O8 U1 O5 103.9(2)
O1 U1 O5 78.3(2)
O2 U1 O7 127.8(3)
O3 U1 O7 80.7(3)
O6 U1 O7 121.2(3)
O8 U1 O7 69.9(3)
O1 U1 O7 139.2(3)
O5 U1 O7 67.3(3)
O2 U1 O4 75.4(3)
O3 U1 O4 72.6(2)
O6 U1 O4 141.2(2)
O8 U1 O4 70.6(2)
O1 U1 O4 141.9(2)
O5 U1 O4 118.1(3)
O7 U1 O4 52.7(3)
O2 Si1 C13 106.6(4)
O2 Si1 C1 110.2(4)
C13 Si1 C1 108.9(5)
O2 Si1 C7 110.2(4)
C13 Si1 C7 111.8(5)
C1 Si1 C7 109.0(5)
O6 P1 C49 111.4(4)
O6 P1 C43 110.9(4)
C49 P1 C43 107.8(4)
O6 P1 C57 109.8(4)
C49 P1 C57 109.4(4)
C43 P1 C57 107.4(4)
O10 S2 O9 118.2(5)
O10 S2 O5 112.9(5)
O9 S2 O5 112.7(5)
O10 S2 C70 103.5(5)
O9 S2 C70 103.6(5)
O5 S2 C70 103.8(5)
O11 S1 O4 117.6(6)
O11 S1 O7 117.9(7)
O4 S1 O7 107.6(6)
O11 S1 C69 106.2(6)
O4 S1 C69 103.8(6)
O7 S1 C69 101.5(7)
O8 P2 C55 110.2(4)
O8 P2 C63 112.6(4)
C55 P2 C63 107.8(5)
O8 P2 C57 109.0(4)
C55 P2 C57 109.2(4)
C63 P2 C57 108.0(5)
O1 P3 C31 113.5(4)
O1 P3 C37 109.4(4)
C31 P3 C37 108.3(5)
O1 P3 C58 109.6(4)
C31 P3 C58 106.0(5)
C37 P3 C58 110.0(4)
O3 P4 C25 110.9(5)
O3 P4 C19 110.0(5)
C25 P4 C19 109.3(5)
O3 P4 C58 110.9(4)
C25 P4 C58 110.4(5)
C19 P4 C58 105.2(5)
S1 O4 U1 99.0(4)
P3 O1 U1 142.2(4)
P2 O8 U1 148.9(4)
P4 O3 U1 140.9(4)
Si1 O2 U1 166.6(4)
C19 C20 C21 120.9(16)
F1 C69 F2 102.4(12)
F1 C69 F3 100.7(13)
F2 C69 F3 96.7(13)
F1 C69 S1 124.2(12)
F2 C69 S1 115.8(12)
F3 C69 S1 112.7(10)
C35 C36 C31 118.6(10)
C3 C4 C5 121.5(12)
C12 C7 C8 117.8(10)
C12 C7 Si1 120.3(8)
C8 C7 Si1 121.8(8)
C25 C30 C29 119.7(12)
C1 C6 C5 122.4(12)
C30 C25 C26 120.1(10)
C30 C25 P4 118.6(9)
C26 C25 P4 121.2(8)
C33 C34 C35 120.9(11)
C44 C45 C46 120.1(10)
C18 C17 C16 120.7(11)
C68 C63 C64 120.4(10)
C68 C63 P2 122.3(9)
C64 C63 P2 117.2(9)
C14 C15 C16 118.7(10)
C3 C2 C1 118.7(11)
C67 C66 C65 120.8(12)
C29 C28 C27 119.7(11)
C9 C10 C11 120.1(10)
C64 C65 C66 120.4(13)
C46 C47 C48 119.7(10)
C59 C56 C55 120.1(10)
C10 C9 C8 119.4(10)
C9 C8 C7 121.3(10)
C56 C59 C60 120.5(11)
C20 C19 C24 120.3(12)
C20 C19 P4 121.7(10)
C24 C19 P4 117.5(10)
C53 C54 C49 121.0(10)
C31 C32 C33 119.4(10)
C52 C51 C50 121.3(11)
C54 C53 C52 119.4(10)
C66 C67 C68 120.5(13)
C34 C33 C32 119.9(11)
C41 C42 C37 118.9(11)
C40 C41 C42 120.0(11)
C4 C5 C6 118.2(12)
C45 C44 C43 119.5(10)
F4 C70 F6 108.6(9)
F4 C70 F5 108.2(10)
F6 C70 F5 106.5(10)
F4 C70 S2 111.2(8)
F6 C70 S2 111.7(8)
F5 C70 S2 110.5(8)
P1 C57 P2 110.6(5)
C4 C3 C2 121.2(13)
C60 C61 C62 120.6(11)
C41 C40 C39 121.6(11)
C40 C39 C38 119.9(12)
C43 C48 C47 121.2(10)
C65 C64 C63 118.4(12)
C67 C68 C63 119.5(12)
C48 C43 C44 119.4(9)
C48 C43 P1 122.4(8)
C44 C43 P1 118.1(7)
C54 C49 C50 119.9(9)
C54 C49 P1 123.8(7)
C50 C49 P1 116.3(7)
C12 C11 C10 119.1(10)
C11 C12 C7 122.2(10)
C28 C27 C26 120.9(12)
C15 C14 C13 122.2(10)
C51 C50 C49 118.6(10)
C51 C52 C53 119.9(10)
S1 O7 U1 99.2(5)
C6 C1 C2 118.0(10)
C6 C1 Si1 123.3(8)
C2 C1 Si1 118.7(8)
C17 C16 C15 120.2(11)
C56 C55 C62 119.4(10)
C56 C55 P2 121.1(8)
C62 C55 P2 119.4(8)
C27 C26 C25 119.2(12)
C17 C18 C13 121.3(10)
C36 C35 C34 120.7(11)
C61 C62 C55 119.5(11)
C14 C13 C18 117.0(10)
C14 C13 Si1 120.6(8)
C18 C13 Si1 122.4(9)
C28 C29 C30 120.5(12)
C32 C31 C36 120.4(9)
C32 C31 P3 117.9(8)
C36 C31 P3 121.7(8)
C61 C60 C59 119.7(11)
C38 C37 C42 120.3(10)
C38 C37 P3 119.7(8)
C42 C37 P3 120.0(8)
C37 C38 C39 119.3(11)
C47 C46 C45 120.2(10)
S2 O5 U1 159.4(5)
P1 O6 U1 146.8(4)
P4 C58 P3 114.2(5)
O14 S3 O13 118.6(9)
O14 S3 O12 114.2(10)
O13 S3 O12 112.8(7)
O14 S3 C71 100.6(8)
O13 S3 C71 106.0(6)
O12 S3 C71 101.8(7)
F8 C71 F9 107.2(12)
F8 C71 F7 102.2(14)
F9 C71 F7 110.9(13)
F8 C71 S3 112.0(11)
F9 C71 S3 113.4(9)
F7 C71 S3 110.5(10)
C20 C21 C22 116.7(16)
C22 C23 C24 119.0(18)
C23 C22 C21 123.5(16)
C23 C24 C19 118.8(16)
Cl2 C74 Cl1 111.2(8)
C105 O100 C104 138.9(14)
O100 C104 C103 120.5(11)
O100 C105 C106 119.9(11)
Cl4 C73 Cl3 117.3(12)

loop_
_geom_bond_atom_site_label_1
_geom_bond_atom_site_label_2
_geom_bond_distance
Cl3 C73 1.79(2)
Cl4 C73 1.51(2)
C72 Cl5 1.668(17)
C72 Cl6 1.814(18)
U1 O2 2.073(6)
U1 O3 2.341(6)
U1 O6 2.346(6)
U1 O8 2.354(6)
U1 O1 2.359(6)
U1 O5 2.391(7)
U1 O7 2.614(9)
U1 O4 2.622(8)
Si1 O2 1.647(7)
Si1 C13 1.869(11)
Si1 C1 1.872(11)
Si1 C7 1.874(10)
P1 O6 1.509(7)
P1 C49 1.789(10)
P1 C43 1.790(10)
P1 C57 1.811(9)
S2 O10 1.428(8)
S2 O9 1.432(8)
S2 O5 1.469(7)
S2 C70 1.803(11)
S1 O11 1.411(9)
S1 O4 1.437(9)
S1 O7 1.442(9)
S1 C69 1.647(18)
P2 O8 1.501(7)
P2 C55 1.782(11)
P2 C63 1.792(11)
P2 C57 1.822(10)
P3 O1 1.501(7)
P3 C31 1.788(10)
P3 C37 1.789(10)
P3 C58 1.799(9)
P4 O3 1.513(7)
P4 C25 1.771(11)
P4 C19 1.786(11)
P4 C58 1.795(10)
F5 C70 1.340(13)
F4 C70 1.314(14)
F6 C70 1.331(14)
C20 C19 1.370(18)
C20 C21 1.40(2)
C69 F1 1.305(15)
C69 F2 1.372(17)
C69 F3 1.48(2)
C36 C35 1.381(16)
C36 C31 1.394(14)
C4 C3 1.340(19)
C4 C5 1.382(18)
C7 C12 1.387(14)
C7 C8 1.387(14)
C30 C25 1.374(16)
C30 C29 1.397(17)
C6 C1 1.380(16)
C6 C5 1.391(15)
C25 C26 1.398(15)
C34 C33 1.347(16)
C34 C35 1.383(17)
C45 C44 1.389(15)
C45 C46 1.391(16)
C17 C18 1.371(15)
C17 C16 1.374(16)
C63 C68 1.398(16)
C63 C64 1.402(15)
C15 C14 1.389(16)
C15 C16 1.391(16)
C2 C3 1.405(16)
C2 C1 1.417(15)
C66 C67 1.36(2)
C66 C65 1.39(2)
C28 C29 1.373(19)
C28 C27 1.376(19)
C10 C9 1.370(16)
C10 C11 1.407(16)
C65 C64 1.381(18)
C47 C46 1.377(16)
C47 C48 1.380(15)
C56 C59 1.371(16)
C56 C55 1.378(15)
C9 C8 1.388(15)
C59 C60 1.397(17)
C19 C24 1.438(19)
C54 C53 1.369(14)
C54 C49 1.386(14)
C32 C31 1.386(14)
C32 C33 1.402(15)
C51 C52 1.371(16)
C51 C50 1.386(15)
C53 C52 1.411(16)
C67 C68 1.375(16)
C42 C41 1.377(16)
C42 C37 1.408(15)
C41 C40 1.359(18)
C44 C43 1.399(15)
C61 C60 1.370(17)
C61 C62 1.372(15)
C40 C39 1.359(18)
C39 C38 1.392(15)
C48 C43 1.377(14)
C49 C50 1.412(14)
C11 C12 1.359(16)
C27 C26 1.386(16)
C14 C13 1.397(16)
C55 C62 1.418(14)
C18 C13 1.403(15)
C37 C38 1.370(15)
S3 O14 1.407(11)
S3 O13 1.407(9)
S3 O12 1.457(12)
S3 C71 1.806(14)
F9 C71 1.288(15)
F8 C71 1.269(16)
F7 C71 1.312(16)
Cl1 C74 1.761(15)
C21 C22 1.41(3)
C23 C22 1.36(3)
C23 C24 1.38(2)
Cl2 C74 1.717(16)
O100 C105 1.295(9)
O100 C104 1.330(9)
C103 C104 1.446(10)
C105 C106 1.485(9)
